data_9002629
loop_
_publ_author_name
'Henderson, C. M. B.'
'Redfern, S. A. T.'
'Smith, R. I.'
'Knight, K. S.'
'Charnock, J. M.'

_publ_section_title
;Composition and temperature dependence of cation ordering in Ni-Mg olivine
 solid solutions: A time-of-flight neutron powder diffraction and EXAFS study
 Sample: Mg80Ni20 at T = 950 C
;
_journal_name_full 'American Mineralogist'
_journal_page_first 1170
_journal_page_last 1187
_journal_volume 86
_journal_year 2001
_chemical_formula_structural Mg1.6Ni0.4(SiO4)
_chemical_formula_sum 'Mg1.6 Ni0.4 O4 Si'
_chemical_name_mineral Olivine
_space_group_IT_number 62
_symmetry_space_group_name_Hall '-P 2c 2ab'
_symmetry_space_group_name_H-M 'P b n m'
_cell_angle_alpha 90
_cell_angle_beta 90
_cell_angle_gamma 90
_cell_length_a 4.78910
_cell_length_b 10.3259
_cell_length_c 6.03362
_cell_formula_units_Z 4
_cell_volume 298.373
_database_code_amcsd 0002718
_diffrn_ambient_temperature 1223.15
_exptl_crystal_density_diffrn 3.438
_cod_original_formula_sum 'Si O4 (Ni.4 Mg1.6)'
_cod_database_code 9002629

loop_
_space_group_symop_operation_xyz
x,y,z
x,y,1/2-z
-x,-y,1/2+z
1/2+x,1/2-y,1/2+z
1/2-x,1/2+y,1/2-z
1/2-x,1/2+y,z
1/2+x,1/2-y,-z
-x,-y,-z

loop_
_atom_site_label
_atom_site_fract_x
_atom_site_fract_y
_atom_site_fract_z
_atom_site_occupancy
_atom_site_U_iso_or_equiv
Si 0.42570 0.09250 0.25000 1.00000 0.01127
O1 0.76410 0.09280 0.25000 1.00000 0.01735
O2 0.22280 0.44950 0.25000 1.00000 0.01697
O3 0.27750 0.16240 0.03440 1.00000 0.01748
Ni1 0.00000 0.00000 0.00000 0.33700 0.01697
Mg1 0.00000 0.00000 0.00000 0.66300 0.01697
Ni2 0.98960 0.27890 0.25000 0.06300 0.01912
Mg2 0.98960 0.27890 0.25000 0.93700 0.01912

loop_
_cod_related_entry_id
_cod_related_entry_database
_cod_related_entry_code
1 AMCSD 0002718
